data_7227455
loop_
_publ_author_name
'Tominaga, Takumi'
'Ueda, Takahiro'
'Mochida, Tomoyuki'

_publ_section_title
;
 Effect of substituents and anions on the phase behavior of Ru(ii)
 sandwich complexes: exploring the boundaries between ionic liquids and
 ionic plastic crystals.
;
_journal_issue 6
_journal_name_full 'Physical chemistry chemical physics : PCCP'
_journal_page_first 4352
_journal_page_last 4359
_journal_paper_doi 10.1039/c6cp08308k
_journal_volume 19
_journal_year 2017
_chemical_formula_moiety 'C15 H11 N3 Ru'
_chemical_formula_sum 'C15 H11 N3 Ru'
_chemical_formula_weight 334.34
_space_group_crystal_system monoclinic
_space_group_IT_number 14
_space_group_name_Hall '-P 2yn'
_space_group_name_H-M_alt 'P 1 21/n 1'
_symmetry_space_group_name_Hall '-P 2yn'
_symmetry_space_group_name_H-M 'P 1 21/n 1'
_atom_sites_solution_hydrogens geom
_atom_sites_solution_primary direct
_atom_sites_solution_secondary difmap
_audit_update_record
;
2016-06-30 deposited with the CCDC.
2017-01-17 downloaded from the CCDC.
;
_cell_angle_alpha 90
_cell_angle_beta 97.970(2)
_cell_angle_gamma 90
_cell_formula_units_Z 8
_cell_length_a 7.2375(14)
_cell_length_b 17.759(3)
_cell_length_c 20.303(4)
_cell_measurement_reflns_used 4260
_cell_measurement_temperature 173.(2)
_cell_measurement_theta_max 27.9893
_cell_measurement_theta_min 2.2936
_cell_volume 2584.4(8)
_computing_cell_refinement 'SAINT V8.27B (Bruker AXS Inc., 2012)'
_computing_data_reduction 'SAINT V8.27B (Bruker AXS Inc., 2012)'
_computing_structure_refinement 'SHELXL-97 (Sheldrick, 2008)'
_computing_structure_solution 'SHELXS-97 (Sheldrick, 2008)'
_diffrn_ambient_temperature 173.(2)
_diffrn_detector_area_resol_mean 8.3333
_diffrn_measured_fraction_theta_full 0.999
_diffrn_measured_fraction_theta_max 0.999
_diffrn_measurement_device_type 'Bruker APEXII CCD area detector'
_diffrn_measurement_method 'phi and omega scans'
_diffrn_radiation_monochromator 'Bruker Helios multilayer confocal mirror'
_diffrn_radiation_wavelength 0.71073
_diffrn_reflns_av_R_equivalents 0.0652
_diffrn_reflns_av_sigmaI/netI 0.0763
_diffrn_reflns_limit_h_max 8
_diffrn_reflns_limit_h_min -8
_diffrn_reflns_limit_k_max 21
_diffrn_reflns_limit_k_min -20
_diffrn_reflns_limit_l_max 19
_diffrn_reflns_limit_l_min -25
_diffrn_reflns_number 13400
_diffrn_reflns_theta_full 26.02
_diffrn_reflns_theta_max 26.02
_diffrn_reflns_theta_min 2.03
_diffrn_source ' MoK\a '
_exptl_absorpt_coefficient_mu 1.201
_exptl_absorpt_correction_T_max 0.94
_exptl_absorpt_correction_T_min 0.48
_exptl_absorpt_correction_type multi-scan
_exptl_absorpt_process_details 'SADABS V2012/1 (Bruker AXS Inc.)'
_exptl_crystal_colour 'clear white'
_exptl_crystal_density_diffrn 1.719
_exptl_crystal_density_method 'not measured'
_exptl_crystal_description needle
_exptl_crystal_F_000 1328
_exptl_crystal_size_max 0.210
_exptl_crystal_size_mid 0.060
_exptl_crystal_size_min 0.050
_refine_diff_density_max 0.983
_refine_diff_density_min -0.668
_refine_ls_extinction_method none
_refine_ls_goodness_of_fit_ref 1.013
_refine_ls_hydrogen_treatment mixed
_refine_ls_matrix_type full
_refine_ls_number_parameters 343
_refine_ls_number_reflns 5076
_refine_ls_number_restraints 0
_refine_ls_restrained_S_all 1.013
_refine_ls_R_factor_all 0.0459
_refine_ls_R_factor_gt 0.0379
_refine_ls_shift/su_max 0.001
_refine_ls_shift/su_mean 0.000
_refine_ls_structure_factor_coef Fsqd
_refine_ls_weighting_details 'calc w=1/[\s^2^(Fo^2^)+(0.0273P)^2^+0.0000P] where P=(Fo^2^+2Fc^2^)/3'
_refine_ls_weighting_scheme calc
_refine_ls_wR_factor_gt 0.0901
_refine_ls_wR_factor_ref 0.0962
_reflns_number_gt 4271
_reflns_number_total 5076
_reflns_threshold_expression >2sigma(I)
_cod_data_source_file c6cp08308k2.cif
_cod_data_source_block C0-CCN3
_cod_depositor_comments 'Adding full bibliography for 7227454--7227455.cif.'
_cod_original_cell_volume 2584.4(9)
_cod_database_code 7227455

loop_
_space_group_symop_operation_xyz
'x, y, z'
'-x+1/2, y+1/2, -z+1/2'
'-x, -y, -z'
'x-1/2, -y-1/2, z-1/2'

loop_
_atom_site_type_symbol
_atom_site_label
_atom_site_fract_x
_atom_site_fract_y
_atom_site_fract_z
_atom_site_U_iso_or_equiv
_atom_site_adp_type
_atom_site_calc_flag
_atom_site_refinement_flags
_atom_site_occupancy
Ru Ru1 0.58419(4) 0.126329(14) 0.087801(12) 0.01778(10) Uani d . 1
Ru Ru2 0.95341(4) 0.454595(15) 0.156814(13) 0.02308(11) Uani d . 1
C C6 1.2067(6) 0.4167(2) 0.2212(2) 0.0377(10) Uani d . 1
H H6 1.2264 0.4081 0.2679 0.045 Uiso calc R 1
C C9 1.1499(6) 0.4406(2) 0.0832(2) 0.0394(11) Uani d . 1
H H9 1.1316 0.4488 0.0365 0.047 Uiso calc R 1
C C8 1.1156(6) 0.3705(2) 0.1086(2) 0.0381(10) Uani d . 1
H H8 1.0736 0.3307 0.0791 0.046 Uiso calc R 1
C C11 1.2414(6) 0.4876(2) 0.1961(2) 0.0388(10) Uani d . 1
H H11 1.2844 0.5274 0.2255 0.047 Uiso calc R 1
C C10 1.2125(6) 0.5000(2) 0.1272(2) 0.0416(11) Uani d . 1
H H10 1.2351 0.5484 0.1101 0.05 Uiso calc R 1
C C3 0.6688(6) 0.4591(3) 0.1064(2) 0.0475(12) Uani d . 1
H H3 0.6329 0.4408 0.0625 0.057 Uiso calc R 1
C C4 0.7283(6) 0.5329(3) 0.1239(2) 0.0454(11) Uani d . 1
H H4 0.7402 0.5732 0.094 0.054 Uiso calc R 1
C C7 1.1420(6) 0.3576(2) 0.1771(2) 0.0363(10) Uani d . 1
H H7 1.1167 0.3094 0.194 0.044 Uiso calc R 1
C C2 0.6720(6) 0.4174(3) 0.1654(3) 0.0499(13) Uani d . 1
H H2 0.6393 0.3657 0.1681 0.06 Uiso calc R 1
C C1 0.7316(7) 0.4647(3) 0.2196(2) 0.0484(13) Uani d . 1
H H1 0.7457 0.4513 0.2653 0.058 Uiso calc R 1
C C5 0.7664(6) 0.5357(3) 0.1932(2) 0.0458(12) Uani d . 1
H H5 0.8092 0.5788 0.2185 0.055 Uiso calc R 1
C C21 0.3763(6) 0.1232(2) 0.15834(18) 0.0326(10) Uani d . 1
H H21 0.39 0.1335 0.2047 0.039 Uiso calc R 1
C C18 0.3291(5) 0.0925(2) 0.02087(17) 0.0288(9) Uani d . 1
H H18 0.3123 0.0816 -0.0254 0.035 Uiso calc R 1
C C17 0.3758(5) 0.0347(2) 0.06761(18) 0.0278(9) Uani d . 1
H H17 0.3912 -0.0153 0.0528 0.033 Uiso calc R 1
C C13 0.8539(5) 0.0925(2) 0.05938(19) 0.0322(9) Uani d . 1
H H13 0.8733 0.0467 0.0371 0.039 Uiso calc R 1
C C20 0.3324(6) 0.1809(2) 0.1126(2) 0.0383(11) Uani d . 1
H H20 0.3188 0.2309 0.128 0.046 Uiso calc R 1
C C12 0.8749(6) 0.1026(2) 0.12816(19) 0.0348(10) Uani d . 1
H H12 0.9113 0.0651 0.1608 0.042 Uiso calc R 1
C C19 0.3075(6) 0.1664(2) 0.0432(2) 0.0373(10) Uani d . 1
H H19 0.2767 0.2062 0.0123 0.045 Uiso calc R 1
C C14 0.7990(6) 0.1614(3) 0.0284(2) 0.0383(10) Uani d . 1
H H14 0.7756 0.1704 -0.0182 0.046 Uiso calc R 1
C C16 0.8325(6) 0.1783(3) 0.1404(2) 0.0441(12) Uani d . 1
H H16 0.8353 0.2011 0.1829 0.053 Uiso calc R 1
C C15 0.7855(6) 0.2142(2) 0.0786(2) 0.0412(11) Uani d . 1
H H15 0.7505 0.2655 0.0721 0.049 Uiso calc R 1
C C27 0.9888(5) 0.7841(2) 0.13623(17) 0.0284(9) Uani d . 1
C C30 1.0009(6) 0.7248(2) 0.09057(18) 0.0304(9) Uani d . 1
C C25 0.4210(6) 0.6931(2) 0.17715(18) 0.0296(9) Uani d . 1
C C23 0.4810(6) 0.7329(2) 0.12357(17) 0.0269(8) Uani d . 1
C C28 1.0144(5) 0.8594(2) 0.11884(17) 0.0284(9) Uani d . 1
C C24 0.5177(6) 0.8104(2) 0.13020(17) 0.0275(8) Uani d . 1
C C29 0.9462(6) 0.7682(2) 0.20035(19) 0.0348(10) Uani d . 1
C C26 0.4938(6) 0.6946(2) 0.06360(18) 0.0279(8) Uani d . 1
N N1 0.5468(5) 0.87417(18) 0.13634(16) 0.0384(9) Uani d . 1
N N4 1.0357(5) 0.9218(2) 0.10632(16) 0.0407(9) Uani d . 1
N N2 0.5049(6) 0.66327(19) 0.01448(16) 0.0426(9) Uani d . 1
N N3 0.3740(6) 0.6617(2) 0.22109(16) 0.0477(10) Uani d . 1
N N5 1.0096(6) 0.6762(2) 0.05387(17) 0.0455(9) Uani d . 1
N N6 0.9129(6) 0.7588(2) 0.25358(17) 0.0564(12) Uani d . 1
C C22 0.3999(6) 0.0504(2) 0.13592(19) 0.0310(9) Uani d . 1
H H22 0.4326 0.011 0.167 0.037 Uiso calc R 1

loop_
_atom_site_aniso_label
_atom_site_aniso_U_11
_atom_site_aniso_U_22
_atom_site_aniso_U_33
_atom_site_aniso_U_12
_atom_site_aniso_U_13
_atom_site_aniso_U_23
Ru1 0.01755(18) 0.01592(17) 0.02095(16) 0.00011(11) 0.00646(12) -0.00053(10)
Ru2 0.02113(19) 0.01966(18) 0.02921(17) 0.00222(12) 0.00612(14) -0.00172(11)
C6 0.028(2) 0.046(3) 0.039(2) 0.013(2) 0.0025(19) -0.0012(19)
C9 0.031(3) 0.051(3) 0.039(2) 0.007(2) 0.017(2) -0.0012(19)
C8 0.030(3) 0.038(3) 0.049(2) 0.0074(19) 0.011(2) -0.0135(18)
C11 0.019(2) 0.043(3) 0.055(3) -0.0012(19) 0.005(2) -0.019(2)
C10 0.029(3) 0.033(2) 0.067(3) -0.002(2) 0.021(2) 0.007(2)
C3 0.025(3) 0.066(3) 0.049(3) 0.010(2) -0.002(2) -0.021(2)
C4 0.032(3) 0.045(3) 0.060(3) 0.015(2) 0.011(2) 0.018(2)
C7 0.032(3) 0.026(2) 0.053(2) 0.0105(19) 0.015(2) -0.0003(18)
C2 0.030(3) 0.034(2) 0.092(4) 0.000(2) 0.028(3) 0.005(2)
C1 0.034(3) 0.075(4) 0.040(2) 0.023(3) 0.018(2) 0.011(2)
C5 0.023(2) 0.046(3) 0.068(3) 0.015(2) 0.005(2) -0.023(2)
C21 0.029(2) 0.042(2) 0.032(2) -0.0040(18) 0.0197(19) -0.0071(16)
C18 0.017(2) 0.042(2) 0.0273(18) -0.0046(18) 0.0029(16) 0.0016(16)
C17 0.025(2) 0.0210(19) 0.039(2) -0.0042(16) 0.0104(18) -0.0032(15)
C13 0.015(2) 0.031(2) 0.052(2) -0.0039(17) 0.0104(18) -0.0147(18)
C20 0.026(2) 0.024(2) 0.070(3) 0.0054(18) 0.021(2) -0.0122(19)
C12 0.019(2) 0.042(2) 0.043(2) 0.0063(19) 0.0015(18) 0.0189(19)
C19 0.016(2) 0.036(2) 0.059(3) 0.0020(18) 0.0042(19) 0.020(2)
C14 0.020(2) 0.060(3) 0.037(2) -0.013(2) 0.0085(18) 0.011(2)
C16 0.018(2) 0.070(3) 0.045(2) -0.010(2) 0.0046(19) -0.030(2)
C15 0.025(2) 0.022(2) 0.076(3) -0.0067(18) 0.006(2) 0.005(2)
C27 0.026(2) 0.032(2) 0.0284(18) 0.0030(18) 0.0062(16) 0.0082(15)
C30 0.024(2) 0.031(2) 0.036(2) -0.0010(18) 0.0030(17) 0.0081(17)
C25 0.031(2) 0.028(2) 0.0300(19) -0.0045(18) 0.0028(17) -0.0024(16)
C23 0.031(2) 0.0223(19) 0.0274(18) -0.0029(17) 0.0031(17) 0.0023(14)
C28 0.023(2) 0.037(2) 0.0250(18) 0.0019(18) 0.0035(17) 0.0032(16)
C24 0.028(2) 0.026(2) 0.0283(18) 0.0067(17) 0.0037(16) 0.0060(15)
C29 0.039(3) 0.027(2) 0.040(2) 0.0078(19) 0.013(2) 0.0134(17)
C26 0.030(2) 0.0221(19) 0.0312(19) 0.0014(17) 0.0026(17) 0.0072(15)
N1 0.046(2) 0.028(2) 0.0427(19) 0.0045(16) 0.0108(18) 0.0022(14)
N4 0.042(2) 0.034(2) 0.046(2) -0.0050(18) 0.0069(18) 0.0054(16)
N2 0.054(3) 0.034(2) 0.0408(19) 0.0029(18) 0.0096(18) -0.0033(15)
N3 0.056(3) 0.048(2) 0.040(2) -0.019(2) 0.0102(19) 0.0082(17)
N5 0.048(3) 0.042(2) 0.048(2) -0.0038(19) 0.0121(19) -0.0054(17)
N6 0.082(3) 0.050(2) 0.042(2) 0.019(2) 0.025(2) 0.0169(17)
C22 0.028(2) 0.036(2) 0.0316(19) -0.0035(18) 0.0134(18) 0.0059(16)

loop_
_atom_type_symbol
_atom_type_description
_atom_type_scat_dispersion_real
_atom_type_scat_dispersion_imag
_atom_type_scat_source
C C 0.0033 0.0016 'International Tables Vol C Tables 4.2.6.8 and 6.1.1.4'
H H 0.0000 0.0000 'International Tables Vol C Tables 4.2.6.8 and 6.1.1.4'
N N 0.0061 0.0033 'International Tables Vol C Tables 4.2.6.8 and 6.1.1.4'
Ru Ru -1.2594 0.8363 'International Tables Vol C Tables 4.2.6.8 and 6.1.1.4'

loop_
_geom_angle_atom_site_label_1
_geom_angle_atom_site_label_2
_geom_angle_atom_site_label_3
_geom_angle
C15 Ru1 C16 37.95(17)
C15 Ru1 C20 107.07(15)
C16 Ru1 C20 111.06(15)
C15 Ru1 C14 37.51(16)
C16 Ru1 C14 62.97(16)
C20 Ru1 C14 132.88(16)
C15 Ru1 C13 62.63(15)
C16 Ru1 C13 62.55(14)
C20 Ru1 C13 169.51(15)
C14 Ru1 C13 37.50(16)
C15 Ru1 C12 63.08(16)
C16 Ru1 C12 37.74(16)
C20 Ru1 C12 142.04(16)
C14 Ru1 C12 62.72(15)
C13 Ru1 C12 37.10(14)
C15 Ru1 C19 108.48(15)
C16 Ru1 C19 135.32(18)
C20 Ru1 C19 37.75(15)
C14 Ru1 C19 110.94(15)
C13 Ru1 C19 140.63(15)
C12 Ru1 C19 171.56(14)
C15 Ru1 C22 158.71(16)
C16 Ru1 C22 123.43(16)
C20 Ru1 C22 66.19(15)
C14 Ru1 C22 159.05(16)
C13 Ru1 C22 124.09(15)
C12 Ru1 C22 108.87(15)
C19 Ru1 C22 79.00(15)
C15 Ru1 C17 164.43(15)
C16 Ru1 C17 154.21(17)
C20 Ru1 C17 78.49(15)
C14 Ru1 C17 128.64(15)
C13 Ru1 C17 110.92(14)
C12 Ru1 C17 121.40(15)
C19 Ru1 C17 66.70(15)
C22 Ru1 C17 36.85(13)
C15 Ru1 C21 126.89(16)
C16 Ru1 C21 106.46(15)
C20 Ru1 C21 36.83(15)
C14 Ru1 C21 164.09(16)
C13 Ru1 C21 150.57(16)
C12 Ru1 C21 117.15(15)
C19 Ru1 C21 67.23(15)
C22 Ru1 C21 36.51(13)
C17 Ru1 C21 66.17(14)
C15 Ru1 C18 131.04(15)
C16 Ru1 C18 168.77(16)
C20 Ru1 C18 67.12(15)
C14 Ru1 C18 109.53(14)
C13 Ru1 C18 117.36(14)
C12 Ru1 C18 148.38(15)
C19 Ru1 C18 37.11(15)
C22 Ru1 C18 66.71(14)
C17 Ru1 C18 36.98(14)
C21 Ru1 C18 78.88(14)
C3 Ru2 C2 37.76(18)
C3 Ru2 C5 62.67(17)
C2 Ru2 C5 62.58(18)
C3 Ru2 C4 37.83(17)
C2 Ru2 C4 63.14(17)
C5 Ru2 C4 37.46(16)
C3 Ru2 C1 63.07(17)
C2 Ru2 C1 37.56(18)
C5 Ru2 C1 37.58(17)
C4 Ru2 C1 63.16(17)
C3 Ru2 C10 130.31(18)
C2 Ru2 C10 167.98(18)
C5 Ru2 C10 116.39(17)
C4 Ru2 C10 108.21(17)
C1 Ru2 C10 148.21(18)
C3 Ru2 C7 129.81(17)
C2 Ru2 C7 108.12(17)
C5 Ru2 C7 148.65(17)
C4 Ru2 C7 167.48(18)
C1 Ru2 C7 116.16(16)
C10 Ru2 C7 78.92(16)
C3 Ru2 C6 161.38(18)
C2 Ru2 C6 124.87(18)
C5 Ru2 C6 120.41(16)
C4 Ru2 C6 154.60(17)
C1 Ru2 C6 107.22(16)
C10 Ru2 C6 66.65(16)
C7 Ru2 C6 37.54(15)
C3 Ru2 C11 161.47(18)
C2 Ru2 C11 154.46(18)
C5 Ru2 C11 107.63(16)
C4 Ru2 C11 124.84(17)
C1 Ru2 C11 120.02(17)
C10 Ru2 C11 37.10(15)
C7 Ru2 C11 67.06(16)
C6 Ru2 C11 36.89(16)
C3 Ru2 C8 110.12(17)
C2 Ru2 C8 113.04(17)
C5 Ru2 C8 172.64(17)
C4 Ru2 C8 135.81(17)
C1 Ru2 C8 142.16(17)
C10 Ru2 C8 66.51(16)
C7 Ru2 C8 36.86(15)
C6 Ru2 C8 66.87(16)
C11 Ru2 C8 78.82(16)
C3 Ru2 C9 110.01(17)
C2 Ru2 C9 135.79(18)
C5 Ru2 C9 142.33(18)
C4 Ru2 C9 112.83(17)
C1 Ru2 C9 172.86(17)
C10 Ru2 C9 37.40(16)
C7 Ru2 C9 66.34(16)
C6 Ru2 C9 78.88(16)
C11 Ru2 C9 67.08(16)
C8 Ru2 C9 36.43(15)
C11 C6 C7 119.8(4)
C11 C6 Ru2 71.6(2)
C7 C6 Ru2 71.1(2)
C8 C9 C10 119.5(4)
C8 C9 Ru2 71.6(2)
C10 C9 Ru2 70.7(2)
C9 C8 C7 120.9(4)
C9 C8 Ru2 72.0(2)
C7 C8 Ru2 71.2(2)
C6 C11 C10 119.8(4)
C6 C11 Ru2 71.5(2)
C10 C11 Ru2 71.3(2)
C11 C10 C9 120.2(4)
C11 C10 Ru2 71.6(2)
C9 C10 Ru2 71.9(2)
C2 C3 C4 107.9(4)
C2 C3 Ru2 71.1(3)
C4 C3 Ru2 71.3(3)
C5 C4 C3 107.3(4)
C5 C4 Ru2 71.2(2)
C3 C4 Ru2 70.9(3)
C8 C7 C6 119.7(4)
C8 C7 Ru2 71.9(2)
C6 C7 Ru2 71.4(2)
C3 C2 C1 108.6(4)
C3 C2 Ru2 71.1(3)
C1 C2 Ru2 72.0(3)
C2 C1 C5 106.9(4)
C2 C1 Ru2 70.5(2)
C5 C1 Ru2 70.6(2)
C4 C5 C1 109.3(4)
C4 C5 Ru2 71.3(2)
C1 C5 Ru2 71.9(2)
C20 C21 C22 119.6(3)
C20 C21 Ru1 70.3(2)
C22 C21 Ru1 71.7(2)
C19 C18 C17 119.4(3)
C19 C18 Ru1 70.7(2)
C17 C18 Ru1 71.5(2)
C22 C17 C18 120.5(3)
C22 C17 Ru1 71.5(2)
C18 C17 Ru1 71.5(2)
C12 C13 C14 108.7(3)
C12 C13 Ru1 71.3(2)
C14 C13 Ru1 70.9(2)
C21 C20 C19 121.0(3)
C21 C20 Ru1 72.9(2)
C19 C20 Ru1 71.7(2)
C13 C12 C16 107.6(3)
C13 C12 Ru1 71.6(2)
C16 C12 Ru1 70.2(2)
C18 C19 C20 119.1(3)
C18 C19 Ru1 72.2(2)
C20 C19 Ru1 70.6(2)
C15 C14 C13 107.5(4)
C15 C14 Ru1 70.2(2)
C13 C14 Ru1 71.6(2)
C15 C16 C12 107.9(3)
C15 C16 Ru1 70.8(2)
C12 C16 Ru1 72.1(2)
C14 C15 C16 108.3(4)
C14 C15 Ru1 72.3(2)
C16 C15 Ru1 71.2(2)
C28 C27 C29 118.5(3)
C28 C27 C30 121.5(3)
C29 C27 C30 119.9(3)
N5 C30 C27 179.3(4)
N3 C25 C23 178.9(4)
C26 C23 C24 121.5(3)
C26 C23 C25 119.1(3)
C24 C23 C25 119.4(3)
N4 C28 C27 178.1(4)
N1 C24 C23 179.2(4)
N6 C29 C27 176.7(4)
N2 C26 C23 179.8(5)
C21 C22 C17 120.3(4)
C21 C22 Ru1 71.8(2)
C17 C22 Ru1 71.6(2)

loop_
_geom_bond_atom_site_label_1
_geom_bond_atom_site_label_2
_geom_bond_distance
Ru1 C15 2.160(4)
Ru1 C16 2.166(4)
Ru1 C20 2.184(4)
Ru1 C14 2.187(4)
Ru1 C13 2.195(4)
Ru1 C12 2.191(4)
Ru1 C19 2.198(4)
Ru1 C22 2.216(4)
Ru1 C17 2.217(4)
Ru1 C21 2.217(3)
Ru1 C18 2.218(4)
Ru2 C3 2.171(5)
Ru2 C2 2.171(4)
Ru2 C5 2.174(4)
Ru2 C4 2.175(4)
Ru2 C1 2.191(4)
Ru2 C10 2.200(4)
Ru2 C7 2.201(4)
Ru2 C6 2.204(4)
Ru2 C11 2.205(4)
Ru2 C8 2.210(4)
Ru2 C9 2.215(4)
C6 C11 1.395(6)
C6 C7 1.417(6)
C9 C8 1.383(6)
C9 C10 1.416(6)
C8 C7 1.395(6)
C11 C10 1.401(6)
C3 C2 1.405(6)
C3 C4 1.409(6)
C4 C5 1.397(6)
C2 C1 1.404(7)
C1 C5 1.406(7)
C21 C20 1.391(6)
C21 C22 1.389(5)
C18 C19 1.406(6)
C18 C17 1.407(5)
C17 C22 1.401(5)
C13 C12 1.395(5)
C13 C14 1.409(6)
C20 C19 1.418(6)
C12 C16 1.409(6)
C14 C15 1.398(6)
C16 C15 1.407(6)
C27 C28 1.401(5)
C27 C29 1.408(5)
C27 C30 1.414(5)
C30 N5 1.147(5)
C25 N3 1.143(5)
C25 C23 1.415(5)
C23 C26 1.410(5)
C23 C24 1.404(5)
C28 N4 1.153(5)
C24 N1 1.156(4)
C29 N6 1.151(4)
C26 N2 1.154(4)
